data_4135166
loop_
_publ_author_name
'Yan, Yong'
'Carrington, Elliot J.'
'P\'etuya, R\'emi'
'Whitehead, George F. S.'
'Verma, Ajay'
'Hylton, Rebecca K.'
'Tang, Chiu C.'
'Berry, Neil G.'
'Darling, George R.'
'Dyer, Matthew S.'
'Antypov, Dmytro'
'Katsoulidis, Alexandros P.'
'Rosseinsky, Matthew J.'

_publ_section_title
;
 Amino Acid Residues Determine the Response of Flexible Metal-Organic
 Frameworks to Guests.
;
_journal_name_full 'Journal of the American Chemical Society'
_journal_paper_doi 10.1021/jacs.0c03853
_journal_year 2020
_chemical_absolute_configuration syn
_chemical_formula_moiety 'C7 H7 N3 O3 Zn, 0.21(C4 H8 O)'
_chemical_formula_sum 'C7.83 H8.66 N3 O3.21 Zn'
_chemical_formula_weight 261.50
_space_group_crystal_system trigonal
_space_group_IT_number 146
_space_group_name_Hall 'R 3'
_space_group_name_H-M_alt 'R 3 :H'
_atom_sites_solution_hydrogens geom
_atom_sites_solution_primary dual
_audit_creation_date 2018-05-18
_audit_creation_method
;
Olex2 1.2
(compiled 2018.04.26 svn.r3504 for OlexSys, GUI svn.r5492)
;
_cell_angle_alpha 90
_cell_angle_beta 90
_cell_angle_gamma 120
_cell_formula_units_Z 18
_cell_length_a 28.6590(13)
_cell_length_b 28.6590(13)
_cell_length_c 10.1251(4)
_cell_measurement_reflns_used 17059
_cell_measurement_temperature 100
_cell_measurement_theta_max 32.5840
_cell_measurement_theta_min 2.1550
_cell_volume 7202.0(5)
_computing_cell_refinement 'CrysAlisPro 1.171.38.46 (Rigaku OD, 2015)'
_computing_data_collection 'CrysAlisPro 1.171.38.46 (Rigaku OD, 2015)'
_computing_data_reduction 'CrysAlisPro 1.171.38.46 (Rigaku OD, 2015)'
_computing_molecular_graphics 'Olex2 (Dolomanov et al., 2009)'
_computing_publication_material 'Olex2 (Dolomanov et al., 2009)'
_computing_structure_refinement 'ShelXL (Sheldrick, 2015)'
_computing_structure_solution 'XT (Sheldrick, 2015)'
_diffrn_ambient_temperature 100
_diffrn_detector 'CCD plate'
_diffrn_measured_fraction_theta_full 0.999
_diffrn_measured_fraction_theta_max 0.999
_diffrn_measurement_details
;
List of Runs (angles in degrees, time in seconds):

  # Type    Start    End  Width  t~exp~   \w     \q     \k     \f   Frames
--------------------------------------------------------------------------
  1  \w   -110.00  15.00   1.00    5.00    --  -20.00 -68.00   0.00  125
  2  \w   -110.00  15.00   1.00    5.00    --  -20.00 -68.00 120.00  125
  3  \w   -110.00  15.00   1.00    5.00    --  -20.00 -68.00 240.00  125
  4  \w   -110.00  15.00   1.00    5.00    --  -20.00 -30.00  90.00  125
  5  \w    -50.00  70.00   1.00    5.00    --  -20.00  68.00   0.00  120
  6  \w    -50.00  70.00   1.00    5.00    --  -20.00  68.00 120.00  120
;
_diffrn_measurement_device 'Rigaku Mo Source Rotating Anode Diffractometer'
_diffrn_measurement_device_type 'dtrek-CrysAlisPro-abstract goniometer imported rigaku-d*trek images'
_diffrn_measurement_method '\w scans'
_diffrn_orient_matrix_type 'CrysAlisPro convention (1999,Acta A55,543-557)'
_diffrn_orient_matrix_UB_11 -0.0136510000
_diffrn_orient_matrix_UB_12 0.0149496000
_diffrn_orient_matrix_UB_13 -0.0031789000
_diffrn_orient_matrix_UB_21 -0.0215727000
_diffrn_orient_matrix_UB_22 -0.0217501000
_diffrn_orient_matrix_UB_23 -0.0335420000
_diffrn_orient_matrix_UB_31 -0.0125556000
_diffrn_orient_matrix_UB_32 -0.0110573000
_diffrn_orient_matrix_UB_33 0.0614095000
_diffrn_radiation_monochromator graphite
_diffrn_radiation_probe x-ray
_diffrn_radiation_type MoK\a
_diffrn_radiation_wavelength 0.71073
_diffrn_reflns_av_R_equivalents 0.1070
_diffrn_reflns_av_unetI/netI 0.0496
_diffrn_reflns_Laue_measured_fraction_full 0.999
_diffrn_reflns_Laue_measured_fraction_max 0.999
_diffrn_reflns_limit_h_max 34
_diffrn_reflns_limit_h_min -34
_diffrn_reflns_limit_k_max 34
_diffrn_reflns_limit_k_min -34
_diffrn_reflns_limit_l_max 11
_diffrn_reflns_limit_l_min -12
_diffrn_reflns_number 36260
_diffrn_reflns_point_group_measured_fraction_full 0.984
_diffrn_reflns_point_group_measured_fraction_max 0.984
_diffrn_reflns_theta_full 25.027
_diffrn_reflns_theta_max 25.027
_diffrn_reflns_theta_min 2.172
_diffrn_source 'fine-focus sealed X-ray tube'
_diffrn_source_type 'Enhance (Mo) X-ray Source'
_exptl_absorpt_coefficient_mu 1.529
_exptl_absorpt_correction_T_max 1.00000
_exptl_absorpt_correction_T_min 0.62519
_exptl_absorpt_correction_type multi-scan
_exptl_absorpt_process_details
;
CrysAlisPro 1.171.38.46 (Rigaku Oxford Diffraction, 2015)
Empirical absorption correction using spherical harmonics,
 implemented in SCALE3 ABSPACK scaling algorithm.
;
_exptl_crystal_colour white
_exptl_crystal_colour_primary white
_exptl_crystal_density_diffrn 1.085
_exptl_crystal_description needle
_exptl_crystal_F_000 2382
_exptl_crystal_preparation 'Solvent Exchange in THF'
_exptl_crystal_size_max 0.16
_exptl_crystal_size_mid 0.06
_exptl_crystal_size_min 0.04
_refine_diff_density_max 1.195
_refine_diff_density_min -1.026
_refine_diff_density_rms 0.182
_refine_ls_abs_structure_details
;
 Flack x determined using 2309 quotients [(I+)-(I-)]/[(I+)+(I-)]
 (Parsons, Flack and Wagner, Acta Cryst. B69 (2013) 249-259).
;
_refine_ls_abs_structure_Flack 0.050(10)
_refine_ls_extinction_method none
_refine_ls_goodness_of_fit_ref 1.142
_refine_ls_hydrogen_treatment constr
_refine_ls_matrix_type full
_refine_ls_number_parameters 276
_refine_ls_number_reflns 5553
_refine_ls_number_restraints 61
_refine_ls_restrained_S_all 1.138
_refine_ls_R_factor_all 0.0795
_refine_ls_R_factor_gt 0.0780
_refine_ls_shift/su_max 0.000
_refine_ls_shift/su_mean 0.000
_refine_ls_structure_factor_coef Fsqd
_refine_ls_weighting_details 'w=1/[\s^2^(Fo^2^)+(0.1250P)^2^+93.4628P] where P=(Fo^2^+2Fc^2^)/3'
_refine_ls_weighting_scheme calc
_refine_ls_wR_factor_gt 0.2249
_refine_ls_wR_factor_ref 0.2261
_reflns_Friedel_coverage 0.971
_reflns_Friedel_fraction_full 0.969
_reflns_Friedel_fraction_max 0.969
_reflns_number_gt 5374
_reflns_number_total 5553
_reflns_threshold_expression 'I > 2\s(I)'
_cod_data_source_file ZnAlaPyr_THF_100K.cif
_cod_data_source_block ZnAlaPyr_THF_100K
_cod_original_cell_volume 7202.0(7)
_cod_original_sg_symbol_H-M 'R 3'
_cod_database_code 4135166
_shelx_shelxl_version_number 2014/7
_shelx_space_group_comment
;
The symmetry employed for this shelxl refinement is uniquely defined
by the following loop, which should always be used as a source of
symmetry information in preference to the above space-group names.
They are only intended as comments.
;
_shelx_estimated_absorpt_t_max 0.941
_shelx_estimated_absorpt_t_min 0.792
_reflns_odcompleteness_completeness 98.09
_reflns_odcompleteness_iscentric 1
_reflns_odcompleteness_theta 32.74
_olex2_refinement_description
;
1. Fixed Uiso
 At 1.2 times of:
  All C(H) groups, All C(H,H) groups, All N(H) groups
 At 1.5 times of:
  All C(H,H,H) groups
2. Restrained distances
 C17-C16
 1.52 with sigma of 0.02
 C16-O7
 1.42 with sigma of 0.02
 C17-C18
 1.52 with sigma of 0.02
 C16-C18
 2.3 with sigma of 0.02
 O7-C15
 1.42 with sigma of 0.02
 C18-C15
 1.52 with sigma of 0.02
 C17-C15
 2.3 with sigma of 0.02
3. Rigid bond restraints
 N3, C6, C5, C7, N2
 with sigma for 1-2 distances of 0.01 and sigma for 1-3 distances of 0.01
 Zn2, N2, N3
 with sigma for 1-2 distances of 0.005 and sigma for 1-3 distances of 0.005
4. Uiso/Uaniso restraints and constraints
N2 \\sim N3 \\sim C7 \\sim C6 \\sim C5: within 2A with sigma of 0.04 and sigma
for terminal atoms of 0.08
N3 \\sim C6 \\sim C5 \\sim C7 \\sim N2: within 2A with sigma of 0.01 and sigma
for terminal atoms of 0.02
Zn2 \\sim N2 \\sim N3: within 2A with sigma of 0.005 and sigma for terminal
atoms of 0.01
C15 \\sim C18 \\sim C17 \\sim C16 \\sim O7: within 2A with sigma of 0.04 and
sigma for terminal atoms of 0.08
5. Others
 Sof(C17)=Sof(H17A)=Sof(H17B)=Sof(C16)=Sof(H16A)=Sof(H16B)=Sof(O7)=Sof(C15)=
 Sof(H15A)=Sof(H15B)=Sof(C18)=Sof(H18A)=Sof(H18B)=FVAR(1)
6.a Ternary CH refined with riding coordinates:
 C9(H9), C2(H2)
6.b Secondary CH2 refined with riding coordinates:
 C17(H17A,H17B), C16(H16A,H16B), C15(H15A,H15B), C18(H18A,H18B)
6.c Aromatic/amide H refined with riding coordinates:
 N1(H1), N4(H4), C6(H6), C14(H14), C13(H13), C7(H7)
6.d Idealised Me refined as rotating group:
 C3(H3A,H3B,H3C), C10(H10A,H10B,H10C)
;
_olex2_submission_special_instructions 'No special instructions were received'
_oxdiff_exptl_absorpt_empirical_details
;
Empirical correction (ABSPACK) includes:
- Absorption correction using spherical harmonics
- Frame scaling
- Detector area scaling
;
_oxdiff_exptl_absorpt_empirical_full_max 1.781
_oxdiff_exptl_absorpt_empirical_full_min 0.601

loop_
_space_group_symop_operation_xyz
'x, y, z'
'-y, x-y, z'
'-x+y, -x, z'
'x+2/3, y+1/3, z+1/3'
'-y+2/3, x-y+1/3, z+1/3'
'-x+y+2/3, -x+1/3, z+1/3'
'x+1/3, y+2/3, z+2/3'
'-y+1/3, x-y+2/3, z+2/3'
'-x+y+1/3, -x+2/3, z+2/3'

loop_
_atom_site_label
_atom_site_type_symbol
_atom_site_fract_x
_atom_site_fract_y
_atom_site_fract_z
_atom_site_U_iso_or_equiv
_atom_site_adp_type
_atom_site_occupancy
_atom_site_site_symmetry_order
_atom_site_calc_flag
_atom_site_refinement_flags_posn
_atom_site_refinement_flags_adp
_atom_site_refinement_flags_occupancy
_atom_site_disorder_assembly
_atom_site_disorder_group
Zn1 Zn 0.68645(6) 0.99612(6) 0.54485(12) 0.0274(4) Uani 1 1 d . . . . .
Zn2 Zn 0.64325(6) 0.66344(6) 0.70246(11) 0.0282(4) Uani 1 1 d . U . . .
O1 O 0.6386(4) 0.9177(4) 0.5249(9) 0.034(2) Uani 1 1 d . . . . .
O2 O 0.5983(4) 0.9306(4) 0.3515(8) 0.032(2) Uani 1 1 d . . . . .
O5 O 0.6632(4) 0.5942(4) 0.5046(9) 0.035(2) Uani 1 1 d . . . . .
O4 O 0.6134(4) 0.5853(4) 0.6821(9) 0.037(2) Uani 1 1 d . . . . .
N1 N 0.5734(5) 0.8076(5) 0.4891(11) 0.034(2) Uani 1 1 d . . . . .
H1 H 0.5783 0.8014 0.5717 0.040 Uiso 1 1 calc R . . . .
C11 C 0.5291(6) 0.4535(6) 0.5632(14) 0.036(3) Uani 1 1 d . . . . .
O3 O 0.5748(5) 0.7873(5) 0.2716(9) 0.048(3) Uani 1 1 d . . . . .
N3 N 0.6372(5) 0.6901(5) 0.4205(10) 0.032(2) Uani 1 1 d . U . . .
N4 N 0.5678(5) 0.4749(4) 0.6557(11) 0.032(2) Uani 1 1 d . . . . .
H4 H 0.5582 0.4660 0.7386 0.038 Uiso 1 1 calc R . . . .
N5 N 0.3849(4) 0.3606(5) 0.5985(11) 0.031(2) Uani 1 1 d . . . . .
N6 N 0.4020(5) 0.3635(5) 0.7256(10) 0.032(2) Uani 1 1 d . . . . .
O6 O 0.5392(4) 0.4674(5) 0.4454(9) 0.047(3) Uani 1 1 d . . . . .
N2 N 0.6289(5) 0.6969(5) 0.5511(10) 0.0309(18) Uani 1 1 d . U . . .
C12 C 0.4740(5) 0.4160(5) 0.6072(11) 0.027(3) Uani 1 1 d . . . . .
C9 C 0.6243(5) 0.5117(6) 0.6282(14) 0.033(3) Uani 1 1 d . . . . .
H9 H 0.6434 0.5145 0.7130 0.040 Uiso 1 1 calc R . . . .
C2 C 0.5555(5) 0.8451(6) 0.4612(13) 0.033(3) Uani 1 1 d . . . . .
H2 H 0.5335 0.8335 0.3784 0.040 Uiso 1 1 calc R . . . .
C4 C 0.5829(6) 0.7811(5) 0.3902(13) 0.034(3) Uani 1 1 d . . . . .
C1 C 0.6006(6) 0.9015(5) 0.4428(12) 0.031(3) Uani 1 1 d . . . . .
C5 C 0.6041(5) 0.7453(5) 0.4322(12) 0.032(2) Uani 1 1 d . U . . .
C6 C 0.6217(6) 0.7198(5) 0.3505(13) 0.034(3) Uani 1 1 d . U . . .
H6 H 0.6229 0.7226 0.2569 0.041 Uiso 1 1 calc R . . . .
C14 C 0.4284(5) 0.3932(5) 0.5278(14) 0.033(3) Uani 1 1 d . . . . .
H14 H 0.4283 0.3998 0.4359 0.039 Uiso 1 1 calc R . . . .
C13 C 0.4545(5) 0.3957(5) 0.7312(12) 0.030(3) Uani 1 1 d . . . . .
H13 H 0.4757 0.4038 0.8089 0.037 Uiso 1 1 calc R . . . .
C8 C 0.6341(5) 0.5677(5) 0.6024(12) 0.030(3) Uani 1 1 d . . . . .
C3 C 0.5203(7) 0.8467(8) 0.5736(16) 0.052(4) Uani 1 1 d . . . . .
H3A H 0.4886 0.8108 0.5850 0.078 Uiso 1 1 calc GR . . . .
H3B H 0.5086 0.8726 0.5517 0.078 Uiso 1 1 calc GR . . . .
H3C H 0.5412 0.8577 0.6557 0.078 Uiso 1 1 calc GR . . . .
C7 C 0.6081(6) 0.7286(5) 0.5554(13) 0.032(2) Uani 1 1 d . U . . .
H7 H 0.5973 0.7387 0.6341 0.038 Uiso 1 1 calc R . . . .
C10 C 0.6487(7) 0.4901(8) 0.528(2) 0.060(5) Uani 1 1 d . . . . .
H10A H 0.6421 0.4546 0.5564 0.089 Uiso 1 1 calc GR . . . .
H10B H 0.6876 0.5150 0.5215 0.089 Uiso 1 1 calc GR . . . .
H10C H 0.6321 0.4868 0.4413 0.089 Uiso 1 1 calc GR . . . .
C17 C 0.472(2) 0.5453(15) 0.999(4) 0.071(13) Uiso 0.42(2) 1 d D U P A 1
H17A H 0.5050 0.5640 1.0549 0.085 Uiso 0.42(2) 1 calc R . P A 1
H17B H 0.4538 0.5664 0.9945 0.085 Uiso 0.42(2) 1 calc R . P A 1
C16 C 0.435(2) 0.4874(15) 1.042(4) 0.084(15) Uiso 0.42(2) 1 d D U P A 1
H16A H 0.4531 0.4777 1.1120 0.100 Uiso 0.42(2) 1 calc R . P A 1
H16B H 0.4017 0.4838 1.0789 0.100 Uiso 0.42(2) 1 calc R . P A 1
O7 O 0.4228(12) 0.4519(12) 0.934(3) 0.058(8) Uiso 0.42(2) 1 d D U P A 1
C15 C 0.4253(18) 0.4869(16) 0.831(4) 0.097(18) Uiso 0.42(2) 1 d D U P A 1
H15A H 0.3993 0.4998 0.8434 0.117 Uiso 0.42(2) 1 calc R . P A 1
H15B H 0.4211 0.4708 0.7424 0.117 Uiso 0.42(2) 1 calc R . P A 1
C18 C 0.4850(13) 0.5317(15) 0.861(3) 0.047(9) Uiso 0.42(2) 1 d D U P A 1
H18A H 0.5101 0.5174 0.8641 0.057 Uiso 0.42(2) 1 calc R . P A 1
H18B H 0.4985 0.5625 0.7991 0.057 Uiso 0.42(2) 1 calc R . P A 1

loop_
_atom_site_aniso_label
_atom_site_aniso_U_11
_atom_site_aniso_U_22
_atom_site_aniso_U_33
_atom_site_aniso_U_23
_atom_site_aniso_U_13
_atom_site_aniso_U_12
Zn1 0.0382(8) 0.0318(8) 0.0109(8) 0.0006(6) 0.0001(6) 0.0165(7)
Zn2 0.0380(8) 0.0335(8) 0.0116(8) -0.0004(6) -0.0011(6) 0.0168(7)
O1 0.052(5) 0.028(4) 0.017(4) -0.002(3) -0.006(4) 0.015(4)
O2 0.044(5) 0.046(5) 0.009(4) 0.006(4) 0.002(3) 0.025(4)
O5 0.037(5) 0.053(6) 0.020(5) 0.010(4) 0.005(4) 0.026(5)
O4 0.046(6) 0.039(5) 0.021(5) 0.001(4) 0.005(4) 0.018(4)
N1 0.049(7) 0.039(6) 0.014(5) -0.005(4) -0.001(5) 0.023(5)
C11 0.052(8) 0.038(7) 0.020(7) 0.008(5) 0.005(6) 0.025(7)
O3 0.090(8) 0.066(7) 0.011(5) -0.003(4) -0.002(5) 0.056(7)
N3 0.044(5) 0.042(5) 0.007(3) 0.000(3) -0.002(3) 0.020(4)
N4 0.042(6) 0.033(6) 0.016(5) -0.005(4) -0.004(4) 0.015(5)
N5 0.029(5) 0.045(6) 0.016(5) -0.002(5) -0.001(4) 0.017(5)
N6 0.039(6) 0.039(6) 0.012(5) 0.003(4) 0.002(4) 0.014(5)
O6 0.045(6) 0.068(7) 0.012(5) 0.007(4) 0.003(4) 0.015(5)
N2 0.041(4) 0.042(4) 0.009(3) -0.001(3) -0.003(3) 0.020(3)
C12 0.040(7) 0.035(6) 0.012(6) 0.000(5) -0.003(5) 0.023(6)
C9 0.031(7) 0.044(7) 0.028(7) -0.001(6) -0.004(5) 0.021(6)
C2 0.037(7) 0.044(7) 0.021(7) -0.001(5) 0.001(5) 0.022(6)
C4 0.044(7) 0.032(6) 0.026(7) 0.006(5) 0.000(6) 0.019(6)
C1 0.046(7) 0.040(7) 0.016(6) -0.006(5) -0.002(5) 0.029(6)
C5 0.042(6) 0.038(6) 0.014(5) 0.001(4) -0.002(4) 0.018(5)
C6 0.043(6) 0.038(6) 0.017(5) 0.005(4) 0.001(5) 0.018(5)
C14 0.036(7) 0.033(7) 0.026(7) 0.008(5) 0.008(5) 0.015(6)
C13 0.039(7) 0.039(7) 0.009(6) 0.004(5) 0.000(5) 0.016(6)
C8 0.032(6) 0.036(7) 0.011(6) -0.003(5) -0.005(5) 0.009(5)
C3 0.053(9) 0.073(11) 0.032(9) 0.000(7) 0.016(7) 0.033(9)
C7 0.042(6) 0.039(6) 0.018(5) -0.003(4) -0.007(4) 0.023(5)
C10 0.053(10) 0.059(11) 0.057(11) -0.003(9) 0.017(8) 0.021(8)

loop_
_atom_type_symbol
_atom_type_description
_atom_type_scat_dispersion_real
_atom_type_scat_dispersion_imag
_atom_type_scat_source
C C 0.0033 0.0016 'International Tables Vol C Tables 4.2.6.8 and 6.1.1.4'
H H 0.0000 0.0000 'International Tables Vol C Tables 4.2.6.8 and 6.1.1.4'
N N 0.0061 0.0033 'International Tables Vol C Tables 4.2.6.8 and 6.1.1.4'
O O 0.0106 0.0060 'International Tables Vol C Tables 4.2.6.8 and 6.1.1.4'
Zn Zn 0.2839 1.4301 'International Tables Vol C Tables 4.2.6.8 and 6.1.1.4'

loop_
_geom_angle_atom_site_label_1
_geom_angle_atom_site_label_2
_geom_angle_atom_site_label_3
_geom_angle
_geom_angle_site_symmetry_1
_geom_angle_site_symmetry_3
_geom_angle_publ_flag
O1 Zn1 N6 113.4(4) . 7_554 ?
O2 Zn1 O1 102.8(4) 5_665 . ?
O2 Zn1 N5 113.1(4) 5_665 2_665 ?
O2 Zn1 N6 102.6(4) 5_665 7_554 ?
N5 Zn1 O1 105.6(5) 2_665 . ?
N5 Zn1 N6 118.4(5) 2_665 7_554 ?
O5 Zn2 O4 104.6(4) 6_565 . ?
O5 Zn2 N3 113.7(4) 6_565 6_565 ?
O4 Zn2 N3 108.4(5) . 6_565 ?
N2 Zn2 O5 100.6(4) . 6_565 ?
N2 Zn2 O4 113.4(4) . . ?
N2 Zn2 N3 115.4(5) . 6_565 ?
C1 O1 Zn1 117.9(8) . . ?
C1 O2 Zn1 140.6(9) . 9_564 ?
C8 O5 Zn2 141.5(9) . 8_654 ?
C8 O4 Zn2 120.3(9) . . ?
C2 N1 H1 119.4 . . ?
C4 N1 H1 119.4 . . ?
C4 N1 C2 121.3(11) . . ?
N4 C11 C12 117.6(12) . . ?
O6 C11 N4 121.1(14) . . ?
O6 C11 C12 121.2(13) . . ?
N2 N3 Zn2 121.1(8) . 8_654 ?
C6 N3 Zn2 132.6(9) . 8_654 ?
C6 N3 N2 106.3(11) . . ?
C11 N4 H4 117.8 . . ?
C11 N4 C9 124.3(12) . . ?
C9 N4 H4 117.8 . . ?
N6 N5 Zn1 122.6(9) . 3_565 ?
C14 N5 Zn1 130.9(9) . 3_565 ?
C14 N5 N6 106.5(11) . . ?
N5 N6 Zn1 124.2(9) . 4_445 ?
C13 N6 Zn1 126.2(8) . 4_445 ?
C13 N6 N5 109.4(10) . . ?
N3 N2 Zn2 126.1(9) . . ?
C7 N2 Zn2 126.4(9) . . ?
C7 N2 N3 107.5(11) . . ?
C14 C12 C11 125.8(11) . . ?
C13 C12 C11 130.4(12) . . ?
C13 C12 C14 103.9(11) . . ?
N4 C9 H9 105.1 . . ?
N4 C9 C8 110.6(11) . . ?
N4 C9 C10 113.8(12) . . ?
C8 C9 H9 105.1 . . ?
C8 C9 C10 115.9(12) . . ?
C10 C9 H9 105.1 . . ?
N1 C2 H2 108.5 . . ?
N1 C2 C1 113.4(11) . . ?
N1 C2 C3 111.3(12) . . ?
C1 C2 H2 108.5 . . ?
C1 C2 C3 106.6(12) . . ?
C3 C2 H2 108.5 . . ?
N1 C4 C5 115.9(11) . . ?
O3 C4 N1 121.4(12) . . ?
O3 C4 C5 122.7(12) . . ?
O1 C1 O2 124.0(13) . . ?
O1 C1 C2 116.0(12) . . ?
O2 C1 C2 120.0(12) . . ?
C6 C5 C4 125.8(12) . . ?
C6 C5 C7 104.6(12) . . ?
C7 C5 C4 129.6(13) . . ?
N3 C6 C5 110.5(11) . . ?
N3 C6 H6 124.8 . . ?
C5 C6 H6 124.8 . . ?
N5 C14 C12 110.4(12) . . ?
N5 C14 H14 124.8 . . ?
C12 C14 H14 124.8 . . ?
N6 C13 C12 109.8(11) . . ?
N6 C13 H13 125.1 . . ?
C12 C13 H13 125.1 . . ?
O5 C8 C9 119.2(12) . . ?
O4 C8 O5 124.3(13) . . ?
O4 C8 C9 116.5(11) . . ?
C2 C3 H3A 109.5 . . ?
C2 C3 H3B 109.5 . . ?
C2 C3 H3C 109.5 . . ?
H3A C3 H3B 109.5 . . ?
H3A C3 H3C 109.5 . . ?
H3B C3 H3C 109.5 . . ?
N2 C7 C5 111.1(12) . . ?
N2 C7 H7 124.5 . . ?
C5 C7 H7 124.5 . . ?
C9 C10 H10A 109.5 . . ?
C9 C10 H10B 109.5 . . ?
C9 C10 H10C 109.5 . . ?
H10A C10 H10B 109.5 . . ?
H10A C10 H10C 109.5 . . ?
H10B C10 H10C 109.5 . . ?
H17A C17 H17B 110.0 . . ?
C16 C17 H17A 112.5 . . ?
C16 C17 H17B 112.5 . . ?
C16 C17 C18 96.3(19) . . ?
C18 C17 H17A 112.5 . . ?
C18 C17 H17B 112.5 . . ?
C17 C16 H16A 109.5 . . ?
C17 C16 H16B 109.5 . . ?
H16A C16 H16B 108.1 . . ?
O7 C16 C17 111(3) . . ?
O7 C16 H16A 109.5 . . ?
O7 C16 H16B 109.5 . . ?
C16 O7 C15 99(3) . . ?
O7 C15 H15A 112.8 . . ?
O7 C15 H15B 112.8 . . ?
O7 C15 C18 95(3) . . ?
H15A C15 H15B 110.2 . . ?
C18 C15 H15A 112.8 . . ?
C18 C15 H15B 112.8 . . ?
C17 C18 C15 94.9(19) . . ?
C17 C18 H18A 112.8 . . ?
C17 C18 H18B 112.8 . . ?
C15 C18 H18A 112.8 . . ?
C15 C18 H18B 112.8 . . ?
H18A C18 H18B 110.2 . . ?

loop_
_geom_bond_atom_site_label_1
_geom_bond_atom_site_label_2
_geom_bond_distance
_geom_bond_site_symmetry_2
_geom_bond_publ_flag
Zn1 O1 1.972(9) . ?
Zn1 O2 1.962(9) 5_665 ?
Zn1 N5 1.964(11) 2_665 ?
Zn1 N6 1.983(11) 7_554 ?
Zn2 O5 1.968(9) 6_565 ?
Zn2 O4 1.969(10) . ?
Zn2 N3 1.970(12) 6_565 ?
Zn2 N2 1.958(11) . ?
O1 C1 1.260(16) . ?
O2 Zn1 1.962(9) 9_564 ?
O2 C1 1.268(16) . ?
O5 Zn2 1.968(9) 8_654 ?
O5 C8 1.273(16) . ?
O4 C8 1.247(17) . ?
N1 H1 0.8800 . ?
N1 C2 1.433(18) . ?
N1 C4 1.365(18) . ?
C11 N4 1.342(19) . ?
C11 O6 1.245(17) . ?
C11 C12 1.47(2) . ?
O3 C4 1.252(17) . ?
N3 Zn2 1.970(12) 8_654 ?
N3 N2 1.376(15) . ?
N3 C6 1.344(18) . ?
N4 H4 0.8800 . ?
N4 C9 1.452(18) . ?
N5 Zn1 1.964(11) 3_565 ?
N5 N6 1.364(15) . ?
N5 C14 1.332(17) . ?
N6 Zn1 1.983(10) 4_445 ?
N6 C13 1.315(18) . ?
N2 C7 1.312(18) . ?
C12 C14 1.388(19) . ?
C12 C13 1.380(17) . ?
C9 H9 1.0000 . ?
C9 C8 1.508(19) . ?
C9 C10 1.53(2) . ?
C2 H2 1.0000 . ?
C2 C1 1.49(2) . ?
C2 C3 1.537(18) . ?
C4 C5 1.492(19) . ?
C5 C6 1.36(2) . ?
C5 C7 1.361(18) . ?
C6 H6 0.9500 . ?
C14 H14 0.9500 . ?
C13 H13 0.9500 . ?
C3 H3A 0.9800 . ?
C3 H3B 0.9800 . ?
C3 H3C 0.9800 . ?
C7 H7 0.9500 . ?
C10 H10A 0.9800 . ?
C10 H10B 0.9800 . ?
C10 H10C 0.9800 . ?
C17 H17A 0.9900 . ?
C17 H17B 0.9900 . ?
C17 C16 1.52(3) . ?
C17 C18 1.54(3) . ?
C16 H16A 0.9900 . ?
C16 H16B 0.9900 . ?
C16 O7 1.41(3) . ?
O7 C15 1.42(3) . ?
C15 H15A 0.9900 . ?
C15 H15B 0.9900 . ?
C15 C18 1.57(3) . ?
C18 H18A 0.9900 . ?
C18 H18B 0.9900 . ?
